data_7005133
loop_
_publ_author_name
'Agostinho, Magno'
'Braunstein, Pierre'
'Welter, Richard'

_publ_section_title
;
 Phosphinito- and phosphonito-oxazoline Pd(II) complexes as CO/ethylene
 insertion intermediates: synthesis and structural characterization.
;
_journal_issue 7
_journal_name_full 'Dalton transactions (Cambridge, England : 2003)'
_journal_page_first 759
_journal_page_last 770
_journal_paper_doi 10.1039/b616962g
_journal_year 2007
_chemical_formula_moiety 'C18 H20 Cl2 N O2 P Pd, C H2 Cl2'
_chemical_formula_sum 'C19 H22 Cl4 N O2 P Pd'
_chemical_formula_weight 575.55
_chemical_name_systematic
;
?
;
_space_group_IT_number 33
_symmetry_cell_setting orthorhombic
_symmetry_space_group_name_Hall 'P 2c -2n'
_symmetry_space_group_name_H-M 'P n a 21'
_atom_sites_solution_hydrogens geom
_atom_sites_solution_primary direct
_atom_sites_solution_secondary difmap
_audit_creation_date 22-1-05
_audit_creation_method SHELXL-97
_cell_angle_alpha 90.00
_cell_angle_beta 90.00
_cell_angle_gamma 90.00
_cell_formula_units_Z 4
_cell_length_a 29.65600(10)
_cell_length_b 8.96500(10)
_cell_length_c 8.6870(4)
_cell_measurement_reflns_used 3759
_cell_measurement_temperature 173(2)
_cell_measurement_theta_max 30.034
_cell_measurement_theta_min 0.998
_cell_volume 2309.58(11)
_computing_cell_refinement 'Denzo (Nonius B.V., 1998)'
_computing_data_collection 'Collect (Nonius B.V., 1998)'
_computing_data_reduction 'Denzo (Nonius B.V., 1998)'
_computing_molecular_graphics 'PLATON 98 (Spek, 1998)'
_computing_publication_material 'SHELXL-97 (Sheldrick, 1997)'
_computing_structure_refinement 'SHELXL-97 (Sheldrick, 1997)'
_computing_structure_solution 'SHELXS-97 (Sheldrick, 1997)'
_diffrn_ambient_temperature 173(2)
_diffrn_measured_fraction_theta_full 0.998
_diffrn_measured_fraction_theta_max 0.998
_diffrn_measurement_device_type KappaCCD
_diffrn_measurement_method '\p scans'
_diffrn_radiation_monochromator graphite
_diffrn_radiation_source 'fine-focus sealed tube'
_diffrn_radiation_type MoK\a
_diffrn_radiation_wavelength 0.71073
_diffrn_reflns_av_R_equivalents 0.0000
_diffrn_reflns_av_sigmaI/netI 0.0394
_diffrn_reflns_limit_h_max 41
_diffrn_reflns_limit_h_min -41
_diffrn_reflns_limit_k_max 12
_diffrn_reflns_limit_k_min -12
_diffrn_reflns_limit_l_max 12
_diffrn_reflns_limit_l_min -12
_diffrn_reflns_number 6464
_diffrn_reflns_theta_full 30.03
_diffrn_reflns_theta_max 30.03
_diffrn_reflns_theta_min 2.65
_diffrn_standards_decay_% 0
_diffrn_standards_interval_count 0
_diffrn_standards_interval_time .
_diffrn_standards_number 0
_exptl_absorpt_coefficient_mu 1.351
_exptl_absorpt_correction_type none
_exptl_crystal_colour yellow
_exptl_crystal_density_diffrn 1.655
_exptl_crystal_density_method 'not measured'
_exptl_crystal_description needle
_exptl_crystal_F_000 1152
_exptl_crystal_size_max 0.16
_exptl_crystal_size_mid 0.06
_exptl_crystal_size_min 0.04
_refine_diff_density_max 1.308
_refine_diff_density_min -0.849
_refine_diff_density_rms 0.116
_refine_ls_abs_structure_details 'Flack H D (1983), Acta Cryst. A39, 876-881'
_refine_ls_abs_structure_Flack 0.49(3)
_refine_ls_extinction_method none
_refine_ls_goodness_of_fit_ref 1.139
_refine_ls_hydrogen_treatment constr
_refine_ls_matrix_type full
_refine_ls_number_parameters 253
_refine_ls_number_reflns 6465
_refine_ls_number_restraints 1
_refine_ls_restrained_S_all 1.139
_refine_ls_R_factor_all 0.0369
_refine_ls_R_factor_gt 0.0323
_refine_ls_shift/su_max 0.001
_refine_ls_shift/su_mean 0.000
_refine_ls_structure_factor_coef Fsqd
_refine_ls_weighting_details 'calc w=1/[\s^2^(Fo^2^)+(0.0380P)^2^+1.5354P] where P=(Fo^2^+2Fc^2^)/3'
_refine_ls_weighting_scheme calc
_refine_ls_wR_factor_gt 0.0861
_refine_ls_wR_factor_ref 0.0887
_reflns_number_gt 5941
_reflns_number_total 6464
_reflns_threshold_expression >2sigma(I)
_cod_data_source_file b616962g.txt
_cod_data_source_block welt22
_cod_database_code 7005133

loop_
_symmetry_equiv_pos_as_xyz
'x, y, z'
'-x, -y, z+1/2'
'-x+1/2, y+1/2, z+1/2'
'x+1/2, -y+1/2, z'

loop_
_atom_site_label
_atom_site_type_symbol
_atom_site_fract_x
_atom_site_fract_y
_atom_site_fract_z
_atom_site_U_iso_or_equiv
_atom_site_adp_type
_atom_site_occupancy
_atom_site_symmetry_multiplicity
_atom_site_calc_flag
_atom_site_refinement_flags
_atom_site_disorder_assembly
_atom_site_disorder_group
Pd Pd 0.329962(6) 0.37817(2) 0.59632(4) 0.01841(6) Uani 1 1 d . . .
Cl1 Cl 0.29804(3) 0.24622(10) 0.38574(10) 0.03251(18) Uani 1 1 d . . .
Cl2 Cl 0.38269(3) 0.47853(11) 0.43336(10) 0.03079(19) Uani 1 1 d . . .
Cl3 Cl 0.41647(5) 0.03806(19) 1.0824(2) 0.0836(5) Uani 1 1 d . . .
Cl4 Cl 0.46908(5) 0.12630(19) 1.34878(19) 0.0722(4) Uani 1 1 d . . .
P P 0.37024(3) 0.49168(9) 0.77469(10) 0.02070(16) Uani 1 1 d . . .
O1 O 0.24838(8) 0.3045(3) 0.9879(3) 0.0277(5) Uani 1 1 d . . .
O2 O 0.34761(8) 0.4791(3) 0.9444(3) 0.0259(5) Uani 1 1 d . . .
N N 0.28032(8) 0.3244(3) 0.7543(3) 0.0207(5) Uani 1 1 d . . .
C1 C 0.22127(13) 0.1479(4) 0.6647(5) 0.0337(8) Uani 1 1 d . . .
H1A H 0.2402 0.1271 0.5749 0.051 Uiso 1 1 calc . . .
H1B H 0.1894 0.1383 0.6361 0.051 Uiso 1 1 calc . . .
H1C H 0.2283 0.0767 0.7469 0.051 Uiso 1 1 calc . . .
C2 C 0.21423(12) 0.4255(4) 0.6106(5) 0.0338(7) Uani 1 1 d . . .
H2A H 0.2218 0.5239 0.6520 0.051 Uiso 1 1 calc . . .
H2B H 0.1815 0.4178 0.5977 0.051 Uiso 1 1 calc . . .
H2C H 0.2290 0.4121 0.5106 0.051 Uiso 1 1 calc . . .
C3 C 0.23030(11) 0.3055(4) 0.7211(4) 0.0251(6) Uani 1 1 d . . .
C4 C 0.21029(11) 0.3270(4) 0.8833(4) 0.0292(7) Uani 1 1 d . . .
H4A H 0.1976 0.4286 0.8950 0.035 Uiso 1 1 calc . . .
H4B H 0.1862 0.2531 0.9034 0.035 Uiso 1 1 calc . . .
C5 C 0.28527(10) 0.3185(3) 0.9004(4) 0.0220(6) Uani 1 1 d . . .
C6 C 0.32879(11) 0.3355(4) 0.9858(4) 0.0261(7) Uani 1 1 d . . .
H6A H 0.3234 0.3307 1.0982 0.031 Uiso 1 1 calc . . .
H6B H 0.3499 0.2546 0.9572 0.031 Uiso 1 1 calc . . .
C7 C 0.42630(10) 0.4206(4) 0.8079(4) 0.0266(7) Uani 1 1 d . . .
C8 C 0.44747(12) 0.3205(4) 0.7094(5) 0.0295(7) Uani 1 1 d . . .
H8 H 0.4325 0.2877 0.6188 0.035 Uiso 1 1 calc . . .
C9 C 0.49067(13) 0.2678(4) 0.7430(6) 0.0405(9) Uani 1 1 d . . .
H9 H 0.5052 0.2003 0.6747 0.049 Uiso 1 1 calc . . .
C10 C 0.51213(14) 0.3131(5) 0.8740(8) 0.0574(14) Uani 1 1 d . . .
H10 H 0.5415 0.2770 0.8962 0.069 Uiso 1 1 calc . . .
C11 C 0.49160(18) 0.4103(6) 0.9740(8) 0.0686(19) Uani 1 1 d . . .
H11 H 0.5070 0.4411 1.0645 0.082 Uiso 1 1 calc . . .
C12 C 0.44807(14) 0.4648(5) 0.9436(6) 0.0494(12) Uani 1 1 d . . .
H12 H 0.4336 0.5306 1.0139 0.059 Uiso 1 1 calc . . .
C13 C 0.37317(11) 0.6914(4) 0.7547(4) 0.0240(6) Uani 1 1 d . . .
C14 C 0.41340(13) 0.7651(4) 0.7281(6) 0.0376(9) Uani 1 1 d . . .
H14 H 0.4410 0.7114 0.7292 0.045 Uiso 1 1 calc . . .
C15 C 0.41335(14) 0.9184(4) 0.6996(7) 0.0473(11) Uani 1 1 d . . .
H15 H 0.4410 0.9689 0.6808 0.057 Uiso 1 1 calc . . .
C16 C 0.37386(15) 0.9956(4) 0.6989(5) 0.0386(9) Uani 1 1 d . . .
H16 H 0.3741 1.0999 0.6797 0.046 Uiso 1 1 calc . . .
C17 C 0.33317(12) 0.9231(4) 0.7260(5) 0.0315(8) Uani 1 1 d . . .
H17 H 0.3057 0.9777 0.7254 0.038 Uiso 1 1 calc . . .
C18 C 0.33280(10) 0.7696(4) 0.7541(4) 0.0270(7) Uani 1 1 d . . .
H18 H 0.3051 0.7192 0.7726 0.032 Uiso 1 1 calc . . .
C19 C 0.4172(2) 0.1306(9) 1.2565(9) 0.091(3) Uani 1 1 d . . .
H19A H 0.3943 0.0854 1.3250 0.109 Uiso 1 1 calc . . .
H19B H 0.4086 0.2359 1.2391 0.109 Uiso 1 1 calc . . .

loop_
_atom_site_aniso_label
_atom_site_aniso_U_11
_atom_site_aniso_U_22
_atom_site_aniso_U_33
_atom_site_aniso_U_23
_atom_site_aniso_U_13
_atom_site_aniso_U_12
Pd 0.02076(10) 0.01802(10) 0.01646(10) -0.00108(11) -0.00004(10) -0.00026(7)
Cl1 0.0410(4) 0.0356(4) 0.0209(3) -0.0072(3) -0.0006(3) -0.0078(4)
Cl2 0.0305(4) 0.0349(5) 0.0270(4) 0.0028(3) 0.0076(3) -0.0027(3)
Cl3 0.0672(8) 0.0983(11) 0.0854(11) -0.0388(10) -0.0241(9) 0.0272(8)
Cl4 0.0549(8) 0.0975(12) 0.0640(9) -0.0272(7) -0.0074(7) 0.0140(7)
P 0.0197(3) 0.0201(4) 0.0223(4) -0.0026(3) -0.0019(3) -0.0006(3)
O1 0.0269(11) 0.0339(13) 0.0224(11) 0.0018(10) 0.0055(9) -0.0018(10)
O2 0.0271(11) 0.0268(12) 0.0238(11) -0.0030(9) -0.0008(9) -0.0036(9)
N 0.0208(12) 0.0193(12) 0.0219(13) -0.0017(10) -0.0005(10) -0.0034(9)
C1 0.0315(18) 0.0288(17) 0.041(2) -0.0078(15) 0.0013(15) -0.0104(14)
C2 0.0329(16) 0.0376(16) 0.0308(19) 0.0003(18) -0.0039(16) 0.0079(13)
C3 0.0220(14) 0.0262(16) 0.0271(16) -0.0053(13) -0.0013(12) -0.0005(12)
C4 0.0226(15) 0.0353(18) 0.0298(17) -0.0016(15) 0.0025(13) -0.0009(13)
C5 0.0263(15) 0.0179(14) 0.0218(16) 0.0005(12) 0.0017(11) -0.0007(11)
C6 0.0305(17) 0.0273(17) 0.0206(16) 0.0042(14) -0.0026(12) -0.0002(12)
C7 0.0188(14) 0.0227(15) 0.0384(19) 0.0003(14) -0.0049(12) -0.0002(11)
C8 0.0252(16) 0.0283(17) 0.0351(19) 0.0031(14) 0.0002(13) 0.0014(13)
C9 0.0288(18) 0.0317(19) 0.061(3) 0.0047(18) 0.0009(17) 0.0071(14)
C10 0.030(2) 0.038(2) 0.104(4) -0.005(3) -0.028(2) 0.0083(17)
C11 0.053(3) 0.048(3) 0.104(5) -0.029(3) -0.053(3) 0.015(2)
C12 0.042(2) 0.040(2) 0.067(3) -0.022(2) -0.027(2) 0.0121(17)
C13 0.0261(15) 0.0204(14) 0.0255(16) -0.0025(12) -0.0003(12) 0.0009(11)
C14 0.0264(16) 0.0232(17) 0.063(3) -0.0011(17) 0.0060(16) 0.0011(13)
C15 0.0337(19) 0.0245(18) 0.084(3) 0.004(2) 0.008(2) -0.0060(15)
C16 0.050(2) 0.0210(17) 0.044(2) 0.0006(15) 0.0001(18) 0.0015(15)
C17 0.0335(18) 0.0259(17) 0.035(2) -0.0013(16) -0.0034(14) 0.0099(13)
C18 0.0248(15) 0.0258(17) 0.0305(19) -0.0001(14) -0.0009(12) 0.0015(11)
C19 0.050(3) 0.144(7) 0.080(5) -0.053(4) -0.011(3) 0.026(3)

loop_
_atom_type_symbol
_atom_type_description
_atom_type_scat_dispersion_real
_atom_type_scat_dispersion_imag
_atom_type_scat_source
C C 0.0033 0.0016 'International Tables Vol C Tables 4.2.6.8 and 6.1.1.4'
H H 0.0000 0.0000 'International Tables Vol C Tables 4.2.6.8 and 6.1.1.4'
Cl Cl 0.1484 0.1585 'International Tables Vol C Tables 4.2.6.8 and 6.1.1.4'
N N 0.0061 0.0033 'International Tables Vol C Tables 4.2.6.8 and 6.1.1.4'
O O 0.0106 0.0060 'International Tables Vol C Tables 4.2.6.8 and 6.1.1.4'
P P 0.1023 0.0942 'International Tables Vol C Tables 4.2.6.8 and 6.1.1.4'
Pd Pd -0.9988 1.0072 'International Tables Vol C Tables 4.2.6.8 and 6.1.1.4'

loop_
_geom_angle_atom_site_label_1
_geom_angle_atom_site_label_2
_geom_angle_atom_site_label_3
_geom_angle
_geom_angle_site_symmetry_1
_geom_angle_site_symmetry_3
_geom_angle_publ_flag
N Pd P 91.54(8) . . ?
N Pd Cl2 170.34(8) . . ?
P Pd Cl2 83.30(3) . . ?
N Pd Cl1 96.38(7) . . ?
P Pd Cl1 170.69(3) . . ?
Cl2 Pd Cl1 89.53(3) . . ?
O2 P C13 100.16(14) . . ?
O2 P C7 102.21(16) . . ?
C13 P C7 108.79(15) . . ?
O2 P Pd 112.47(9) . . ?
C13 P Pd 114.65(11) . . ?
C7 P Pd 116.65(12) . . ?
C5 O1 C4 105.4(2) . . ?
C6 O2 P 116.5(2) . . ?
C5 N C3 107.2(3) . . ?
C5 N Pd 125.9(2) . . ?
C3 N Pd 126.5(2) . . ?
C3 C1 H1A 109.5 . . ?
C3 C1 H1B 109.5 . . ?
H1A C1 H1B 109.5 . . ?
C3 C1 H1C 109.5 . . ?
H1A C1 H1C 109.5 . . ?
H1B C1 H1C 109.5 . . ?
C3 C2 H2A 109.5 . . ?
C3 C2 H2B 109.5 . . ?
H2A C2 H2B 109.5 . . ?
C3 C2 H2C 109.5 . . ?
H2A C2 H2C 109.5 . . ?
H2B C2 H2C 109.5 . . ?
C1 C3 C2 113.5(3) . . ?
C1 C3 N 109.7(3) . . ?
C2 C3 N 110.3(3) . . ?
C1 C3 C4 110.1(3) . . ?
C2 C3 C4 111.6(3) . . ?
N C3 C4 100.9(3) . . ?
O1 C4 C3 104.6(3) . . ?
O1 C4 H4A 110.8 . . ?
C3 C4 H4A 110.8 . . ?
O1 C4 H4B 110.8 . . ?
C3 C4 H4B 110.8 . . ?
H4A C4 H4B 108.9 . . ?
N C5 O1 118.3(3) . . ?
N C5 C6 125.9(3) . . ?
O1 C5 C6 115.7(3) . . ?
O2 C6 C5 107.4(3) . . ?
O2 C6 H6A 110.2 . . ?
C5 C6 H6A 110.2 . . ?
O2 C6 H6B 110.2 . . ?
C5 C6 H6B 110.2 . . ?
H6A C6 H6B 108.5 . . ?
C8 C7 C12 119.5(3) . . ?
C8 C7 P 123.1(3) . . ?
C12 C7 P 117.3(3) . . ?
C7 C8 C9 120.3(4) . . ?
C7 C8 H8 119.9 . . ?
C9 C8 H8 119.9 . . ?
C10 C9 C8 120.1(4) . . ?
C10 C9 H9 120.0 . . ?
C8 C9 H9 120.0 . . ?
C9 C10 C11 120.6(4) . . ?
C9 C10 H10 119.7 . . ?
C11 C10 H10 119.7 . . ?
C10 C11 C12 120.6(4) . . ?
C10 C11 H11 119.7 . . ?
C12 C11 H11 119.7 . . ?
C7 C12 C11 118.9(4) . . ?
C7 C12 H12 120.6 . . ?
C11 C12 H12 120.6 . . ?
C14 C13 C18 120.2(3) . . ?
C14 C13 P 122.2(3) . . ?
C18 C13 P 117.4(2) . . ?
C13 C14 C15 119.9(3) . . ?
C13 C14 H14 120.1 . . ?
C15 C14 H14 120.1 . . ?
C16 C15 C14 120.2(4) . . ?
C16 C15 H15 119.9 . . ?
C14 C15 H15 119.9 . . ?
C15 C16 C17 120.5(3) . . ?
C15 C16 H16 119.7 . . ?
C17 C16 H16 119.7 . . ?
C16 C17 C18 119.8(3) . . ?
C16 C17 H17 120.1 . . ?
C18 C17 H17 120.1 . . ?
C13 C18 C17 119.4(3) . . ?
C13 C18 H18 120.3 . . ?
C17 C18 H18 120.3 . . ?
Cl3 C19 Cl4 114.0(3) . . ?
Cl3 C19 H19A 108.8 . . ?
Cl4 C19 H19A 108.8 . . ?
Cl3 C19 H19B 108.8 . . ?
Cl4 C19 H19B 108.8 . . ?
H19A C19 H19B 107.6 . . ?

loop_
_geom_bond_atom_site_label_1
_geom_bond_atom_site_label_2
_geom_bond_distance
_geom_bond_site_symmetry_2
_geom_bond_publ_flag
Pd N 2.069(3) . ?
Pd P 2.2052(9) . ?
Pd Cl2 2.2932(9) . ?
Pd Cl1 2.3754(9) . ?
Cl3 C19 1.724(7) . ?
Cl4 C19 1.734(7) . ?
P O2 1.624(3) . ?
P C13 1.801(3) . ?
P C7 1.804(3) . ?
O1 C5 1.338(4) . ?
O1 C4 1.464(4) . ?
O2 C6 1.448(4) . ?
N C5 1.279(4) . ?
N C3 1.520(4) . ?
C1 C3 1.519(5) . ?
C1 H1A 0.9800 . ?
C1 H1B 0.9800 . ?
C1 H1C 0.9800 . ?
C2 C3 1.519(5) . ?
C2 H2A 0.9800 . ?
C2 H2B 0.9800 . ?
C2 H2C 0.9800 . ?
C3 C4 1.541(5) . ?
C4 H4A 0.9900 . ?
C4 H4B 0.9900 . ?
C5 C6 1.496(4) . ?
C6 H6A 0.9900 . ?
C6 H6B 0.9900 . ?
C7 C8 1.390(5) . ?
C7 C12 1.402(6) . ?
C8 C9 1.396(5) . ?
C8 H8 0.9500 . ?
C9 C10 1.366(7) . ?
C9 H9 0.9500 . ?
C10 C11 1.373(8) . ?
C10 H10 0.9500 . ?
C11 C12 1.405(6) . ?
C11 H11 0.9500 . ?
C12 H12 0.9500 . ?
C13 C14 1.383(5) . ?
C13 C18 1.387(4) . ?
C14 C15 1.397(5) . ?
C14 H14 0.9500 . ?
C15 C16 1.361(6) . ?
C15 H15 0.9500 . ?
C16 C17 1.390(6) . ?
C16 H16 0.9500 . ?
C17 C18 1.398(5) . ?
C17 H17 0.9500 . ?
C18 H18 0.9500 . ?
C19 H19A 0.9900 . ?
C19 H19B 0.9900 . ?

loop_
_geom_torsion_atom_site_label_1
_geom_torsion_atom_site_label_2
_geom_torsion_atom_site_label_3
_geom_torsion_atom_site_label_4
_geom_torsion
_geom_torsion_site_symmetry_1
_geom_torsion_site_symmetry_2
_geom_torsion_site_symmetry_3
_geom_torsion_site_symmetry_4
_geom_torsion_publ_flag
N Pd P O2 3.04(12) . . . . ?
Cl2 Pd P O2 174.84(10) . . . . ?
Cl1 Pd P O2 -145.3(2) . . . . ?
N Pd P C13 -110.53(14) . . . . ?
Cl2 Pd P C13 61.27(12) . . . . ?
Cl1 Pd P C13 101.1(2) . . . . ?
N Pd P C7 120.65(15) . . . . ?
Cl2 Pd P C7 -67.55(13) . . . . ?
Cl1 Pd P C7 -27.7(3) . . . . ?
C13 P O2 C6 164.2(2) . . . . ?
C7 P O2 C6 -83.9(2) . . . . ?
Pd P O2 C6 42.0(2) . . . . ?
P Pd N C5 -21.0(3) . . . . ?
Cl2 Pd N C5 -78.5(6) . . . . ?
Cl1 Pd N C5 154.1(3) . . . . ?
P Pd N C3 150.1(2) . . . . ?
Cl2 Pd N C3 92.6(5) . . . . ?
Cl1 Pd N C3 -34.8(2) . . . . ?
C5 N C3 C1 -103.0(3) . . . . ?
Pd N C3 C1 84.5(3) . . . . ?
C5 N C3 C2 131.2(3) . . . . ?
Pd N C3 C2 -41.2(4) . . . . ?
C5 N C3 C4 13.1(3) . . . . ?
Pd N C3 C4 -159.3(2) . . . . ?
C5 O1 C4 C3 17.5(3) . . . . ?
C1 C3 C4 O1 97.7(3) . . . . ?
C2 C3 C4 O1 -135.3(3) . . . . ?
N C3 C4 O1 -18.2(3) . . . . ?
C3 N C5 O1 -2.6(4) . . . . ?
Pd N C5 O1 169.9(2) . . . . ?
C3 N C5 C6 -178.5(3) . . . . ?
Pd N C5 C6 -6.0(5) . . . . ?
C4 O1 C5 N -10.0(4) . . . . ?
C4 O1 C5 C6 166.3(3) . . . . ?
P O2 C6 C5 -75.0(3) . . . . ?
N C5 C6 O2 57.5(4) . . . . ?
O1 C5 C6 O2 -118.5(3) . . . . ?
O2 P C7 C8 135.6(3) . . . . ?
C13 P C7 C8 -119.0(3) . . . . ?
Pd P C7 C8 12.5(4) . . . . ?
O2 P C7 C12 -41.4(4) . . . . ?
C13 P C7 C12 63.9(4) . . . . ?
Pd P C7 C12 -164.5(3) . . . . ?
C12 C7 C8 C9 -1.9(6) . . . . ?
P C7 C8 C9 -178.9(3) . . . . ?
C7 C8 C9 C10 0.8(6) . . . . ?
C8 C9 C10 C11 0.1(8) . . . . ?
C9 C10 C11 C12 0.2(10) . . . . ?
C8 C7 C12 C11 2.1(7) . . . . ?
P C7 C12 C11 179.3(5) . . . . ?
C10 C11 C12 C7 -1.3(9) . . . . ?
O2 P C13 C14 122.5(3) . . . . ?
C7 P C13 C14 15.7(4) . . . . ?
Pd P C13 C14 -116.9(3) . . . . ?
O2 P C13 C18 -62.8(3) . . . . ?
C7 P C13 C18 -169.5(3) . . . . ?
Pd P C13 C18 57.9(3) . . . . ?
C18 C13 C14 C15 -0.4(7) . . . . ?
P C13 C14 C15 174.2(4) . . . . ?
C13 C14 C15 C16 0.4(8) . . . . ?
C14 C15 C16 C17 -0.2(8) . . . . ?
C15 C16 C17 C18 -0.1(7) . . . . ?
C14 C13 C18 C17 0.2(6) . . . . ?
P C13 C18 C17 -174.7(3) . . . . ?
C16 C17 C18 C13 0.1(6) . . . . ?
